data_7041736
loop_
_publ_author_name
'Sharma, Alpesh K.'
'Joshi, Hemant'
'Bhaskar, Renu'
'Singh, Ajai K.'

_publ_section_title
;
 Complexes of (\h(5)-Cp*)Ir(iii) with
 1-benzyl-3-phenylthio/selenomethyl-1,3-dihydrobenzoimidazole-2-thione/selenone:
 catalyst for oxidation and 1,2-substituted benzimidazole synthesis.
;
_journal_issue 7
_journal_name_full 'Dalton transactions (Cambridge, England : 2003)'
_journal_page_first 2228
_journal_page_last 2237
_journal_paper_doi 10.1039/c6dt04271f
_journal_volume 46
_journal_year 2017
_chemical_formula_moiety 'C31 H33 Cl Ir N2 S2, F6 P'
_chemical_formula_sum 'C31 H33 Cl F6 Ir N2 P S2'
_chemical_formula_weight 870.33
_chemical_name_systematic
;
 ? 
;
_space_group_crystal_system monoclinic
_space_group_IT_number 14
_space_group_name_Hall '-P 2yn'
_space_group_name_H-M_alt 'P 1 21/n 1'
_symmetry_space_group_name_Hall '-P 2yn'
_symmetry_space_group_name_H-M 'P 1 21/n 1'
_atom_sites_solution_hydrogens geom
_audit_block_doi 10.5517/ccdc.csd.cc1lhh9w
_audit_creation_date 2016-12-21
_audit_creation_method
;
Olex2 1.2-beta
(compiled 2016.02.19 svn.r3266 for OlexSys, GUI svn.r5155)
;
_audit_update_record
;
2016-12-26 deposited with the CCDC.
2017-01-16 downloaded from the CCDC.
;
_cell_angle_alpha 90
_cell_angle_beta 91.279(3)
_cell_angle_gamma 90
_cell_formula_units_Z 4
_cell_length_a 8.0195(14)
_cell_length_b 19.158(3)
_cell_length_c 22.138(4)
_cell_measurement_reflns_used 7107
_cell_measurement_temperature 296.15
_cell_measurement_theta_max 22.313
_cell_measurement_theta_min 2.317
_cell_volume 3400.4(10)
_computing_cell_refinement 'SAINT v6.28A (Bruker, 2002)'
_computing_data_collection 'Bruker SMART'
_computing_data_reduction 'SAINT v6.28A (Bruker, 2002)'
_computing_molecular_graphics 'Olex2 (Dolomanov et al., 2009)'
_computing_publication_material 'Olex2 (Dolomanov et al., 2009)'
_computing_structure_refinement 'ShelXL (Sheldrick, 2015)'
_computing_structure_solution 'SHELXS-97 (Sheldrick, 1990)'
_diffrn_ambient_temperature 296.15
_diffrn_measured_fraction_theta_full 1.000
_diffrn_measured_fraction_theta_max 1.000
_diffrn_measurement_device_type 'CCD area detector'
_diffrn_measurement_method 'phi and omega scans'
_diffrn_radiation_monochromator graphite
_diffrn_radiation_type MoK\a
_diffrn_radiation_wavelength 0.71073
_diffrn_reflns_av_R_equivalents 0.0779
_diffrn_reflns_av_unetI/netI 0.0685
_diffrn_reflns_Laue_measured_fraction_full 1.000
_diffrn_reflns_Laue_measured_fraction_max 1.000
_diffrn_reflns_limit_h_max 10
_diffrn_reflns_limit_h_min -10
_diffrn_reflns_limit_k_max 25
_diffrn_reflns_limit_k_min -25
_diffrn_reflns_limit_l_max 29
_diffrn_reflns_limit_l_min -29
_diffrn_reflns_number 40117
_diffrn_reflns_point_group_measured_fraction_full 1.000
_diffrn_reflns_point_group_measured_fraction_max 1.000
_diffrn_reflns_theta_full 24.998
_diffrn_reflns_theta_max 24.998
_diffrn_reflns_theta_min 1.406
_exptl_absorpt_coefficient_mu 4.232
_exptl_absorpt_correction_T_max 0.7457
_exptl_absorpt_correction_T_min 0.4974
_exptl_absorpt_correction_type multi-scan
_exptl_absorpt_process_details
;
SADABS-2014/3 (Bruker,2014/3) was used for absorption correction.
wR2(int) was 0.1484 before and 0.0722 after correction.
The Ratio of minimum to maximum transmission is 0.6670.
The \l/2 correction factor is Not present.
;
_exptl_crystal_colour yellow
_exptl_crystal_colour_primary yellow
_exptl_crystal_density_diffrn 1.700
_exptl_crystal_density_method 'not measured'
_exptl_crystal_description block
_exptl_crystal_F_000 1712
_exptl_crystal_size_max 0.31
_exptl_crystal_size_mid 0.28
_exptl_crystal_size_min 0.13
_refine_diff_density_max 1.772
_refine_diff_density_min -2.239
_refine_diff_density_rms 0.136
_refine_ls_extinction_method none
_refine_ls_goodness_of_fit_ref 1.143
_refine_ls_hydrogen_treatment constr
_refine_ls_matrix_type full
_refine_ls_number_parameters 402
_refine_ls_number_reflns 6000
_refine_ls_number_restraints 0
_refine_ls_restrained_S_all 1.143
_refine_ls_R_factor_all 0.0617
_refine_ls_R_factor_gt 0.0503
_refine_ls_shift/su_max 0.000
_refine_ls_shift/su_mean 0.000
_refine_ls_structure_factor_coef Fsqd
_refine_ls_weighting_details 'w=1/[\s^2^(Fo^2^)+(0.0451P)^2^+6.4289P] where P=(Fo^2^+2Fc^2^)/3'
_refine_ls_weighting_scheme calc
_refine_ls_wR_factor_gt 0.1062
_refine_ls_wR_factor_ref 0.1103
_reflns_Friedel_coverage 0.000
_reflns_number_gt 5094
_reflns_number_total 6000
_reflns_threshold_expression 'I > 2\s(I)'
_cod_data_source_file c6dt04271f2.cif
_cod_data_source_block aks88m
_cod_depositor_comments 'Adding full bibliography for 7041733--7041736.cif.'
_cod_database_code 7041736
_shelx_space_group_comment
;
The symmetry employed for this shelxl refinement is uniquely defined
by the following loop, which should always be used as a source of
symmetry information in preference to the above space-group names.
They are only intended as comments.
;
_olex2_refinement_description
;
1. Fixed Uiso
 At 1.2 times of:
  All C(H) groups, All C(H,H) groups
 At 1.5 times of:
  All C(H,H,H) groups
2.a Secondary CH2 refined with riding coordinates:
 C7(H7A,H7B), C15(H15A,H15B)
2.b Aromatic/amide H refined with riding coordinates:
 C12(H12), C3(H3), C1(H1), C21(H21), C2(H2), C20(H20), C18(H18), C17(H17),
 C5(H5), C9(H9), C19(H19), C4(H4), C10(H10), C11(H11)
2.c Idealised Me refined as rotating group:
 C31(H31A,H31B,H31C), C29(H29A,H29B,H29C), C28(H28A,H28B,H28C), C27(H27A,H27B,
 H27C), C30(H30A,H30B,H30C)
;
_shelx_shelxl_version_number 2014/7
_olex2_submission_special_instructions 'No special instructions were received'

loop_
_space_group_symop_operation_xyz
'x, y, z'
'-x+1/2, y+1/2, -z+1/2'
'-x, -y, -z'
'x-1/2, -y-1/2, z-1/2'

loop_
_atom_site_label
_atom_site_type_symbol
_atom_site_fract_x
_atom_site_fract_y
_atom_site_fract_z
_atom_site_U_iso_or_equiv
_atom_site_adp_type
_atom_site_occupancy
_atom_site_site_symmetry_order
_atom_site_calc_flag
_atom_site_refinement_flags_posn
Ir1 Ir 0.29955(3) 0.79359(2) 0.13218(2) 0.03239(11) Uani 1 1 d .
Cl1 Cl 0.0967(3) 0.70142(10) 0.14588(11) 0.0548(5) Uani 1 1 d .
S2 S 0.1086(2) 0.87815(10) 0.17256(9) 0.0440(5) Uani 1 1 d .
S1 S 0.3851(2) 0.75039(8) 0.22711(8) 0.0366(4) Uani 1 1 d .
P1 P 0.2062(3) 0.64605(11) 0.42202(9) 0.0446(5) Uani 1 1 d .
C22 C 0.4566(9) 0.8630(4) 0.0820(3) 0.0378(17) Uani 1 1 d .
C12 C 0.3132(12) 1.0104(5) 0.3647(5) 0.067(3) Uani 1 1 d .
H12 H 0.3057 1.0576 0.3553 0.081 Uiso 1 1 calc R
C6 C 0.5590(9) 0.7933(4) 0.2622(3) 0.0405(17) Uani 1 1 d .
N1 N 0.2225(7) 0.8535(3) 0.2869(3) 0.0372(14) Uani 1 1 d .
C3 C 0.8148(12) 0.8569(7) 0.3249(5) 0.078(3) Uani 1 1 d .
H3 H 0.9001 0.8785 0.3470 0.094 Uiso 1 1 calc R
C14 C 0.1772(8) 0.8997(3) 0.2426(3) 0.0351(16) Uani 1 1 d .
N2 N 0.2009(7) 0.9641(3) 0.2654(3) 0.0389(14) Uani 1 1 d .
F6 F 0.3702(7) 0.6835(3) 0.3988(3) 0.0759(15) Uani 1 1 d .
C13 C 0.2630(9) 0.9600(4) 0.3236(3) 0.0428(18) Uani 1 1 d .
C7 C 0.2220(9) 0.7792(3) 0.2783(3) 0.0387(17) Uani 1 1 d .
H7A H 0.1141 0.7649 0.2619 0.046 Uiso 1 1 calc R
H7B H 0.2384 0.7564 0.3171 0.046 Uiso 1 1 calc R
F1 F 0.1454(8) 0.6416(4) 0.3539(3) 0.095(2) Uani 1 1 d .
C16 C -0.0178(9) 1.0507(3) 0.2365(4) 0.0398(17) Uani 1 1 d .
C8 C 0.2789(9) 0.8895(4) 0.3380(3) 0.0403(17) Uani 1 1 d .
F3 F 0.0427(7) 0.6097(3) 0.4433(3) 0.0944(19) Uani 1 1 d .
C1 C 0.6545(10) 0.7541(5) 0.3017(4) 0.052(2) Uani 1 1 d .
H1 H 0.6321 0.7070 0.3076 0.062 Uiso 1 1 calc R
F4 F 0.2693(8) 0.6526(4) 0.4886(2) 0.104(2) Uani 1 1 d .
C21 C -0.0837(10) 1.0719(4) 0.2907(4) 0.051(2) Uani 1 1 d .
H21 H -0.0167 1.0724 0.3255 0.062 Uiso 1 1 calc R
C15 C 0.1615(9) 1.0289(4) 0.2322(4) 0.0443(19) Uani 1 1 d .
H15A H 0.1876 1.0225 0.1900 0.053 Uiso 1 1 calc R
H15B H 0.2319 1.0662 0.2480 0.053 Uiso 1 1 calc R
C2 C 0.7856(12) 0.7867(6) 0.3328(4) 0.074(3) Uani 1 1 d .
H2 H 0.8539 0.7610 0.3590 0.088 Uiso 1 1 calc R
F2 F 0.2980(10) 0.5743(3) 0.4169(3) 0.111(2) Uani 1 1 d .
F5 F 0.1176(9) 0.7190(3) 0.4250(4) 0.106(2) Uani 1 1 d .
C20 C -0.2484(11) 1.0923(5) 0.2933(5) 0.063(2) Uani 1 1 d .
H20 H -0.2923 1.1053 0.3302 0.076 Uiso 1 1 calc R
C18 C -0.2852(11) 1.0727(4) 0.1884(5) 0.061(2) Uani 1 1 d .
H18 H -0.3526 1.0726 0.1537 0.073 Uiso 1 1 calc R
C17 C -0.1198(10) 1.0512(4) 0.1856(4) 0.051(2) Uani 1 1 d .
H17 H -0.0774 1.0371 0.1488 0.061 Uiso 1 1 calc R
C5 C 0.5906(9) 0.8638(4) 0.2534(4) 0.048(2) Uani 1 1 d .
H5 H 0.5247 0.8894 0.2264 0.058 Uiso 1 1 calc R
C26 C 0.5425(9) 0.7989(4) 0.0902(3) 0.0395(17) Uani 1 1 d .
C25 C 0.4400(10) 0.7462(4) 0.0616(3) 0.0447(19) Uani 1 1 d .
C24 C 0.2969(10) 0.7800(4) 0.0345(3) 0.0447(19) Uani 1 1 d .
C23 C 0.3071(9) 0.8516(4) 0.0475(3) 0.0384(17) Uani 1 1 d .
C31 C 0.7086(11) 0.7863(5) 0.1176(4) 0.068(3) Uani 1 1 d .
H31A H 0.7884 0.7804 0.0863 0.103 Uiso 1 1 calc GR
H31B H 0.7055 0.7449 0.1420 0.103 Uiso 1 1 calc GR
H31C H 0.7402 0.8255 0.1424 0.103 Uiso 1 1 calc GR
C29 C 0.1619(12) 0.7455(5) -0.0019(4) 0.068(3) Uani 1 1 d .
H29A H 0.0554 0.7618 0.0113 0.102 Uiso 1 1 calc GR
H29B H 0.1688 0.6959 0.0034 0.102 Uiso 1 1 calc GR
H29C H 0.1744 0.7568 -0.0438 0.102 Uiso 1 1 calc GR
C9 C 0.3419(12) 0.8665(5) 0.3934(4) 0.061(2) Uani 1 1 d .
H9 H 0.3534 0.8193 0.4024 0.073 Uiso 1 1 calc R
C19 C -0.3484(11) 1.0938(4) 0.2422(5) 0.060(2) Uani 1 1 d .
H19 H -0.4582 1.1090 0.2441 0.072 Uiso 1 1 calc R
C4 C 0.7185(11) 0.8954(5) 0.2846(5) 0.066(3) Uani 1 1 d .
H4 H 0.7406 0.9426 0.2786 0.079 Uiso 1 1 calc R
C28 C 0.1924(12) 0.9075(5) 0.0242(4) 0.066(3) Uani 1 1 d .
H28A H 0.2417 0.9302 -0.0097 0.099 Uiso 1 1 calc GR
H28B H 0.1740 0.9411 0.0555 0.099 Uiso 1 1 calc GR
H28C H 0.0879 0.8871 0.0118 0.099 Uiso 1 1 calc GR
C27 C 0.5281(12) 0.9341(4) 0.0992(4) 0.067(3) Uani 1 1 d .
H27A H 0.6245 0.9279 0.1252 0.100 Uiso 1 1 calc GR
H27B H 0.4455 0.9606 0.1200 0.100 Uiso 1 1 calc GR
H27C H 0.5593 0.9586 0.0634 0.100 Uiso 1 1 calc GR
C30 C 0.4856(13) 0.6706(5) 0.0524(5) 0.077(3) Uani 1 1 d .
H30A H 0.5551 0.6550 0.0856 0.115 Uiso 1 1 calc GR
H30B H 0.5447 0.6657 0.0154 0.115 Uiso 1 1 calc GR
H30C H 0.3858 0.6429 0.0503 0.115 Uiso 1 1 calc GR
C10 C 0.3862(15) 0.9175(5) 0.4342(5) 0.092(4) Uani 1 1 d .
H10 H 0.4252 0.9047 0.4725 0.111 Uiso 1 1 calc R
C11 C 0.3737(16) 0.9888(6) 0.4193(5) 0.097(4) Uani 1 1 d .
H11 H 0.4080 1.0220 0.4476 0.116 Uiso 1 1 calc R

loop_
_atom_site_aniso_label
_atom_site_aniso_U_11
_atom_site_aniso_U_22
_atom_site_aniso_U_33
_atom_site_aniso_U_23
_atom_site_aniso_U_13
_atom_site_aniso_U_12
Ir1 0.03158(17) 0.02792(15) 0.03767(17) -0.00049(12) 0.00060(11) 0.00039(12)
Cl1 0.0521(12) 0.0426(11) 0.0697(14) 0.0006(10) 0.0001(10) -0.0143(9)
S2 0.0440(11) 0.0442(10) 0.0438(11) -0.0006(9) -0.0021(9) 0.0127(9)
S1 0.0418(11) 0.0260(9) 0.0418(10) 0.0018(7) 0.0010(8) 0.0033(7)
P1 0.0492(12) 0.0432(11) 0.0416(12) -0.0007(9) 0.0028(9) -0.0050(9)
C22 0.036(4) 0.042(4) 0.036(4) 0.004(3) 0.005(3) -0.010(3)
C12 0.073(7) 0.042(5) 0.087(7) -0.012(5) -0.022(5) 0.002(4)
C6 0.035(4) 0.044(4) 0.043(4) -0.001(3) 0.000(3) 0.008(3)
N1 0.043(4) 0.031(3) 0.038(3) -0.002(3) 0.004(3) 0.003(3)
C3 0.045(6) 0.130(10) 0.060(6) -0.028(7) -0.005(5) -0.019(6)
C14 0.028(4) 0.034(4) 0.044(4) 0.001(3) 0.005(3) 0.005(3)
N2 0.035(3) 0.033(3) 0.049(4) -0.003(3) 0.004(3) 0.007(3)
F6 0.063(3) 0.088(4) 0.077(4) 0.010(3) 0.007(3) -0.021(3)
C13 0.047(5) 0.034(4) 0.048(5) -0.007(3) 0.002(4) 0.004(3)
C7 0.044(4) 0.025(3) 0.047(4) -0.001(3) 0.009(3) 0.000(3)
F1 0.106(5) 0.119(5) 0.059(4) 0.002(3) -0.015(3) -0.035(4)
C16 0.039(4) 0.022(3) 0.059(5) 0.000(3) 0.005(4) -0.003(3)
C8 0.038(4) 0.036(4) 0.047(5) -0.003(3) 0.000(3) 0.003(3)
F3 0.086(4) 0.114(5) 0.084(4) -0.003(4) 0.017(3) -0.046(4)
C1 0.053(5) 0.056(5) 0.046(5) 0.007(4) 0.002(4) 0.018(4)
F4 0.085(4) 0.179(7) 0.046(3) -0.001(4) -0.007(3) -0.012(4)
C21 0.047(5) 0.051(5) 0.056(5) -0.008(4) -0.002(4) 0.003(4)
C15 0.045(5) 0.029(4) 0.059(5) 0.012(3) 0.004(4) -0.002(3)
C2 0.053(6) 0.116(10) 0.052(6) 0.001(6) -0.003(5) 0.024(6)
F2 0.155(6) 0.061(4) 0.120(5) 0.017(4) 0.050(5) 0.039(4)
F5 0.110(5) 0.065(4) 0.145(6) -0.006(4) 0.014(5) 0.031(4)
C20 0.054(6) 0.063(6) 0.072(6) -0.010(5) 0.016(5) 0.004(5)
C18 0.055(6) 0.042(5) 0.083(7) -0.010(5) -0.015(5) 0.003(4)
C17 0.055(5) 0.039(4) 0.059(5) -0.001(4) -0.001(4) 0.004(4)
C5 0.036(4) 0.046(5) 0.064(5) -0.005(4) 0.005(4) -0.002(4)
C26 0.028(4) 0.051(4) 0.040(4) 0.009(3) 0.013(3) -0.002(3)
C25 0.050(5) 0.044(4) 0.041(4) 0.002(4) 0.012(4) 0.019(4)
C24 0.053(5) 0.043(4) 0.038(4) -0.004(3) 0.003(4) -0.008(4)
C23 0.044(4) 0.040(4) 0.032(4) 0.004(3) 0.002(3) 0.011(3)
C31 0.046(5) 0.100(8) 0.060(6) 0.015(5) 0.009(4) 0.014(5)
C29 0.079(7) 0.076(7) 0.048(5) -0.010(5) -0.005(5) -0.009(5)
C9 0.082(7) 0.046(5) 0.054(5) -0.002(4) -0.015(5) 0.005(4)
C19 0.041(5) 0.038(4) 0.101(8) -0.007(5) 0.007(5) 0.005(4)
C4 0.053(6) 0.062(6) 0.084(7) -0.015(5) 0.012(5) -0.021(5)
C28 0.066(6) 0.070(6) 0.061(6) 0.014(5) -0.001(5) 0.027(5)
C27 0.084(7) 0.047(5) 0.070(6) 0.005(4) 0.018(5) -0.021(5)
C30 0.094(8) 0.054(6) 0.082(7) -0.001(5) 0.023(6) 0.020(5)
C10 0.129(10) 0.067(7) 0.078(8) -0.017(6) -0.045(7) 0.021(7)
C11 0.127(11) 0.065(7) 0.095(9) -0.023(6) -0.047(8) 0.002(7)

loop_
_atom_type_symbol
_atom_type_description
_atom_type_scat_dispersion_real
_atom_type_scat_dispersion_imag
_atom_type_scat_source
C C 0.0033 0.0016 'International Tables Vol C Tables 4.2.6.8 and 6.1.1.4'
H H 0.0000 0.0000 'International Tables Vol C Tables 4.2.6.8 and 6.1.1.4'
Cl Cl 0.1484 0.1585 'International Tables Vol C Tables 4.2.6.8 and 6.1.1.4'
F F 0.0171 0.0103 'International Tables Vol C Tables 4.2.6.8 and 6.1.1.4'
Ir Ir -1.4442 7.9887 'International Tables Vol C Tables 4.2.6.8 and 6.1.1.4'
N N 0.0061 0.0033 'International Tables Vol C Tables 4.2.6.8 and 6.1.1.4'
P P 0.1023 0.0942 'International Tables Vol C Tables 4.2.6.8 and 6.1.1.4'
S S 0.1246 0.1234 'International Tables Vol C Tables 4.2.6.8 and 6.1.1.4'

loop_
_geom_angle_atom_site_label_1
_geom_angle_atom_site_label_2
_geom_angle_atom_site_label_3
_geom_angle
S2 Ir1 Cl1 90.55(8)
S1 Ir1 Cl1 79.33(7)
S1 Ir1 S2 94.61(6)
C22 Ir1 Cl1 156.2(2)
C22 Ir1 S2 99.2(2)
C22 Ir1 S1 121.1(2)
C22 Ir1 C26 38.1(3)
C22 Ir1 C24 63.6(3)
C22 Ir1 C23 38.3(3)
C26 Ir1 Cl1 134.1(2)
C26 Ir1 S2 135.0(2)
C26 Ir1 S1 98.8(2)
C26 Ir1 C23 64.4(3)
C25 Ir1 Cl1 98.5(2)
C25 Ir1 S2 154.2(2)
C25 Ir1 S1 110.8(2)
C25 Ir1 C22 64.1(3)
C25 Ir1 C26 38.8(3)
C25 Ir1 C24 38.8(3)
C25 Ir1 C23 64.2(3)
C24 Ir1 Cl1 92.6(2)
C24 Ir1 S2 117.1(2)
C24 Ir1 S1 147.5(2)
C24 Ir1 C26 64.6(3)
C24 Ir1 C23 37.6(3)
C23 Ir1 Cl1 120.7(2)
C23 Ir1 S2 90.35(19)
C23 Ir1 S1 159.4(2)
C14 S2 Ir1 108.0(2)
C6 S1 Ir1 116.0(3)
C6 S1 C7 98.9(3)
C7 S1 Ir1 104.4(3)
F1 P1 F6 87.5(3)
F3 P1 F6 178.6(4)
F3 P1 F1 91.2(3)
F3 P1 F5 90.0(4)
F4 P1 F6 91.0(3)
F4 P1 F1 178.2(4)
F4 P1 F3 90.4(3)
F4 P1 F2 89.8(4)
F4 P1 F5 91.5(4)
F2 P1 F6 88.8(4)
F2 P1 F1 91.1(4)
F2 P1 F3 91.7(4)
F2 P1 F5 177.8(4)
F5 P1 F6 89.4(4)
F5 P1 F1 87.6(4)
C26 C22 Ir1 71.8(4)
C26 C22 C23 109.7(6)
C26 C22 C27 124.3(7)
C23 C22 Ir1 71.8(4)
C23 C22 C27 125.3(7)
C27 C22 Ir1 130.0(5)
C13 C12 H12 121.0
C11 C12 H12 121.0
C11 C12 C13 117.9(9)
C1 C6 S1 116.4(6)
C1 C6 C5 121.3(8)
C5 C6 S1 122.1(6)
C14 N1 C7 123.2(6)
C14 N1 C8 109.9(6)
C8 N1 C7 126.7(6)
C2 C3 H3 119.7
C2 C3 C4 120.7(9)
C4 C3 H3 119.7
N1 C14 S2 125.4(5)
N2 C14 S2 127.6(5)
N2 C14 N1 107.0(6)
C14 N2 C13 110.2(6)
C14 N2 C15 124.0(6)
C13 N2 C15 125.8(6)
C12 C13 C8 120.1(8)
N2 C13 C12 132.3(7)
N2 C13 C8 107.5(6)
S1 C7 H7A 109.1
S1 C7 H7B 109.1
N1 C7 S1 112.3(5)
N1 C7 H7A 109.1
N1 C7 H7B 109.1
H7A C7 H7B 107.9
C21 C16 C15 121.4(7)
C17 C16 C21 118.4(7)
C17 C16 C15 120.1(7)
N1 C8 C13 105.5(6)
C9 C8 N1 131.9(7)
C9 C8 C13 122.7(7)
C6 C1 H1 120.9
C6 C1 C2 118.2(9)
C2 C1 H1 120.9
C16 C21 H21 119.9
C20 C21 C16 120.3(8)
C20 C21 H21 119.9
N2 C15 C16 113.4(6)
N2 C15 H15A 108.9
N2 C15 H15B 108.9
C16 C15 H15A 108.9
C16 C15 H15B 108.9
H15A C15 H15B 107.7
C3 C2 C1 120.3(9)
C3 C2 H2 119.8
C1 C2 H2 119.8
C21 C20 H20 119.6
C19 C20 C21 120.9(9)
C19 C20 H20 119.6
C17 C18 H18 120.0
C19 C18 H18 120.0
C19 C18 C17 119.9(9)
C16 C17 C18 121.0(8)
C16 C17 H17 119.5
C18 C17 H17 119.5
C6 C5 H5 120.0
C4 C5 C6 120.0(8)
C4 C5 H5 120.0
C22 C26 Ir1 70.0(4)
C22 C26 C25 106.3(6)
C22 C26 C31 128.9(7)
C25 C26 Ir1 69.4(4)
C25 C26 C31 124.7(7)
C31 C26 Ir1 128.7(6)
C26 C25 Ir1 71.8(4)
C26 C25 C30 126.5(7)
C24 C25 Ir1 71.7(4)
C24 C25 C26 108.1(6)
C24 C25 C30 124.7(8)
C30 C25 Ir1 129.5(6)
C25 C24 Ir1 69.5(4)
C25 C24 C29 126.2(7)
C23 C24 Ir1 71.3(4)
C23 C24 C25 108.2(7)
C23 C24 C29 125.6(8)
C29 C24 Ir1 125.5(6)
C22 C23 Ir1 69.9(4)
C22 C23 C28 125.4(7)
C24 C23 Ir1 71.1(4)
C24 C23 C22 107.7(6)
C24 C23 C28 126.6(7)
C28 C23 Ir1 129.3(6)
C26 C31 H31A 109.5
C26 C31 H31B 109.5
C26 C31 H31C 109.5
H31A C31 H31B 109.5
H31A C31 H31C 109.5
H31B C31 H31C 109.5
C24 C29 H29A 109.5
C24 C29 H29B 109.5
C24 C29 H29C 109.5
H29A C29 H29B 109.5
H29A C29 H29C 109.5
H29B C29 H29C 109.5
C8 C9 H9 121.9
C10 C9 C8 116.1(8)
C10 C9 H9 121.9
C20 C19 H19 120.3
C18 C19 C20 119.5(8)
C18 C19 H19 120.3
C3 C4 H4 120.3
C5 C4 C3 119.4(9)
C5 C4 H4 120.3
C23 C28 H28A 109.5
C23 C28 H28B 109.5
C23 C28 H28C 109.5
H28A C28 H28B 109.5
H28A C28 H28C 109.5
H28B C28 H28C 109.5
C22 C27 H27A 109.5
C22 C27 H27B 109.5
C22 C27 H27C 109.5
H27A C27 H27B 109.5
H27A C27 H27C 109.5
H27B C27 H27C 109.5
C25 C30 H30A 109.5
C25 C30 H30B 109.5
C25 C30 H30C 109.5
H30A C30 H30B 109.5
H30A C30 H30C 109.5
H30B C30 H30C 109.5
C9 C10 H10 119.3
C9 C10 C11 121.3(10)
C11 C10 H10 119.3
C12 C11 C10 121.8(9)
C12 C11 H11 119.1
C10 C11 H11 119.1

loop_
_geom_bond_atom_site_label_1
_geom_bond_atom_site_label_2
_geom_bond_distance
Ir1 Cl1 2.4244(19)
Ir1 S2 2.4146(19)
Ir1 S1 2.3469(18)
Ir1 C22 2.156(7)
Ir1 C26 2.180(7)
Ir1 C25 2.148(7)
Ir1 C24 2.177(8)
Ir1 C23 2.181(7)
S2 C14 1.685(7)
S1 C6 1.782(8)
S1 C7 1.834(7)
P1 F6 1.593(5)
P1 F1 1.577(6)
P1 F3 1.567(6)
P1 F4 1.553(6)
P1 F2 1.565(6)
P1 F5 1.570(6)
C22 C26 1.417(10)
C22 C23 1.424(10)
C22 C27 1.523(10)
C12 H12 0.9300
C12 C13 1.380(11)
C12 C11 1.358(14)
C6 C1 1.375(10)
C6 C5 1.387(10)
N1 C14 1.364(9)
N1 C7 1.438(8)
N1 C8 1.392(9)
C3 H3 0.9300
C3 C2 1.375(14)
C3 C4 1.382(14)
C14 N2 1.346(8)
N2 C13 1.372(9)
N2 C15 1.473(8)
C13 C8 1.394(10)
C7 H7A 0.9700
C7 H7B 0.9700
C16 C21 1.383(11)
C16 C15 1.502(10)
C16 C17 1.378(11)
C8 C9 1.388(11)
C1 H1 0.9300
C1 C2 1.392(13)
C21 H21 0.9300
C21 C20 1.380(11)
C15 H15A 0.9700
C15 H15B 0.9700
C2 H2 0.9300
C20 H20 0.9300
C20 C19 1.373(13)
C18 H18 0.9300
C18 C17 1.391(12)
C18 C19 1.366(12)
C17 H17 0.9300
C5 H5 0.9300
C5 C4 1.365(12)
C26 C25 1.440(11)
C26 C31 1.471(11)
C25 C24 1.437(11)
C25 C30 1.509(11)
C24 C23 1.404(10)
C24 C29 1.490(11)
C23 C28 1.496(10)
C31 H31A 0.9600
C31 H31B 0.9600
C31 H31C 0.9600
C29 H29A 0.9600
C29 H29B 0.9600
C29 H29C 0.9600
C9 H9 0.9300
C9 C10 1.371(13)
C19 H19 0.9300
C4 H4 0.9300
C28 H28A 0.9600
C28 H28B 0.9600
C28 H28C 0.9600
C27 H27A 0.9600
C27 H27B 0.9600
C27 H27C 0.9600
C30 H30A 0.9600
C30 H30B 0.9600
C30 H30C 0.9600
C10 H10 0.9300
C10 C11 1.408(14)
C11 H11 0.9300

loop_
_geom_torsion_atom_site_label_1
_geom_torsion_atom_site_label_2
_geom_torsion_atom_site_label_3
_geom_torsion_atom_site_label_4
_geom_torsion
Ir1 S2 C14 N1 -49.0(6)
Ir1 S2 C14 N2 129.6(6)
Ir1 S1 C6 C1 -152.9(5)
Ir1 S1 C6 C5 31.4(7)
Ir1 S1 C7 N1 -68.7(5)
Ir1 C22 C26 C25 60.2(5)
Ir1 C22 C26 C31 -124.2(8)
Ir1 C22 C23 C24 -61.4(5)
Ir1 C22 C23 C28 124.5(8)
Ir1 C26 C25 C24 62.9(5)
Ir1 C26 C25 C30 -126.2(8)
Ir1 C25 C24 C23 61.2(5)
Ir1 C25 C24 C29 -119.7(8)
Ir1 C24 C23 C22 60.6(5)
Ir1 C24 C23 C28 -125.3(8)
S2 C14 N2 C13 -178.1(6)
S2 C14 N2 C15 3.1(10)
S1 C6 C1 C2 -176.3(6)
S1 C6 C5 C4 175.4(6)
C22 C26 C25 Ir1 -60.6(5)
C22 C26 C25 C24 2.3(8)
C22 C26 C25 C30 173.2(7)
C12 C13 C8 N1 -178.2(8)
C12 C13 C8 C9 1.1(13)
C6 S1 C7 N1 51.1(6)
C6 C1 C2 C3 1.7(14)
C6 C5 C4 C3 -0.5(13)
N1 C14 N2 C13 0.8(8)
N1 C14 N2 C15 -178.0(6)
N1 C8 C9 C10 -180.0(9)
C14 N1 C7 S1 69.2(8)
C14 N1 C8 C13 1.2(8)
C14 N1 C8 C9 -178.1(8)
C14 N2 C13 C12 177.1(9)
C14 N2 C13 C8 0.0(8)
C14 N2 C15 C16 84.6(9)
N2 C13 C8 N1 -0.7(8)
N2 C13 C8 C9 178.6(7)
C13 C12 C11 C10 0.1(19)
C13 N2 C15 C16 -94.0(9)
C13 C8 C9 C10 0.9(14)
C7 S1 C6 C1 96.3(6)
C7 S1 C6 C5 -79.4(7)
C7 N1 C14 S2 2.0(10)
C7 N1 C14 N2 -176.9(6)
C7 N1 C8 C13 176.6(6)
C7 N1 C8 C9 -2.6(13)
C16 C21 C20 C19 -1.7(13)
C8 N1 C14 S2 177.7(5)
C8 N1 C14 N2 -1.2(8)
C8 N1 C7 S1 -105.7(7)
C8 C9 C10 C11 -2.3(18)
C1 C6 C5 C4 -0.1(12)
C21 C16 C15 N2 66.7(9)
C21 C16 C17 C18 0.0(11)
C21 C20 C19 C18 2.0(13)
C15 N2 C13 C12 -4.1(14)
C15 N2 C13 C8 178.7(6)
C15 C16 C21 C20 179.3(7)
C15 C16 C17 C18 -178.6(7)
C2 C3 C4 C5 1.7(15)
C17 C16 C21 C20 0.7(11)
C17 C16 C15 N2 -114.7(8)
C17 C18 C19 C20 -1.2(13)
C5 C6 C1 C2 -0.5(12)
C26 C22 C23 Ir1 62.2(5)
C26 C22 C23 C24 0.8(8)
C26 C22 C23 C28 -173.3(7)
C26 C25 C24 Ir1 -63.0(5)
C26 C25 C24 C23 -1.8(8)
C26 C25 C24 C29 177.3(8)
C25 C24 C23 Ir1 -60.0(5)
C25 C24 C23 C22 0.6(8)
C25 C24 C23 C28 174.7(7)
C23 C22 C26 Ir1 -62.1(5)
C23 C22 C26 C25 -1.9(8)
C23 C22 C26 C31 173.7(7)
C31 C26 C25 Ir1 123.5(7)
C31 C26 C25 C24 -173.5(7)
C31 C26 C25 C30 -2.7(12)
C29 C24 C23 Ir1 120.9(8)
C29 C24 C23 C22 -178.5(8)
C29 C24 C23 C28 -4.5(13)
C9 C10 C11 C12 2(2)
C19 C18 C17 C16 0.2(12)
C4 C3 C2 C1 -2.4(15)
C27 C22 C26 Ir1 126.6(7)
C27 C22 C26 C25 -173.2(7)
C27 C22 C26 C31 2.4(12)
C27 C22 C23 Ir1 -126.6(7)
C27 C22 C23 C24 172.0(7)
C27 C22 C23 C28 -2.1(12)
C30 C25 C24 Ir1 125.9(8)
C30 C25 C24 C23 -172.9(7)
C30 C25 C24 C29 6.2(13)
C11 C12 C13 N2 -178.4(10)
C11 C12 C13 C8 -1.6(14)

loop_
_smtbx_masks_void_nr
_smtbx_masks_void_average_x
_smtbx_masks_void_average_y
_smtbx_masks_void_average_z
_smtbx_masks_void_volume
_smtbx_masks_void_count_electrons
1 -0.133 -0.035 0.058 9.5 0.0
2 0.000 0.000 0.500 129.9 13.3
3 0.133 0.035 0.942 9.5 0.0
4 0.500 0.500 1.000 129.9 13.3
5 0.367 0.535 0.558 9.5 0.0
6 0.633 0.465 0.442 9.5 0.0
